data_4325286
loop_
_publ_author_name
'Sau Doan Nguyen'
'Sang-Hwan Kim'
'P. Shiv Halasyamani'

_publ_contact_author_address
;
Department of Chemistry
University of Houston
Houston, Texas
77204-5003
USA
;
_publ_contact_author_email psh@uh.edu
_publ_contact_author_fax 1-713-743-0796
_publ_contact_author_name 'P. Shiv Halasyamani'
_publ_contact_author_phone 1-713-743-3278
_publ_section_title
;
 Synthesis, Characterization, and Structure-Property Relationships in Two
 New Polar Oxides: Zn2(MoO4)(SeO3) and Zn2(MoO4)(TeO3)
;
_journal_name_full 'Inorganic Chemistry'
_journal_page_first 5215
_journal_page_last 5222
_journal_paper_doi 10.1021/ic200511q
_journal_volume 50
_journal_year 2011
_chemical_absolute_configuration unk
_chemical_formula_sum 'Mo O7 Se Zn2'
_chemical_formula_weight 417.64
_chemical_name_systematic
;
 ?
;
_space_group_IT_number 4
_symmetry_cell_setting monoclinic
_symmetry_Int_Tables_number 4
_symmetry_space_group_name_Hall 'P 2yb'
_symmetry_space_group_name_H-M 'P 1 21 1'
_atom_sites_solution_primary direct
_atom_sites_solution_secondary difmap
_cell_angle_alpha 90
_cell_angle_beta 98.4130(10)
_cell_angle_gamma 90
_cell_formula_units_Z 2
_cell_length_a 5.1809(4)
_cell_length_b 8.3238(7)
_cell_length_c 7.1541(6)
_cell_measurement_reflns_used 186
_cell_measurement_temperature 293.0(2)
_cell_measurement_theta_max 29.0
_cell_measurement_theta_min 2.9
_cell_volume 305.20(4)
_computing_structure_refinement 'SHELXL-97 (Sheldrick, 1997)'
_diffrn_ambient_temperature 293.0(2)
_diffrn_measured_fraction_theta_full 0.995
_diffrn_measured_fraction_theta_max 0.928
_diffrn_measurement_device_type 'Siemens area detector diffractometer'
_diffrn_measurement_method omega_scans
_diffrn_radiation_monochromator graphite
_diffrn_radiation_type MoK\a
_diffrn_radiation_wavelength 0.71073
_diffrn_reflns_av_R_equivalents 0.0265
_diffrn_reflns_av_unetI/netI 0.0262
_diffrn_reflns_limit_h_max 6
_diffrn_reflns_limit_h_min -6
_diffrn_reflns_limit_k_max 9
_diffrn_reflns_limit_k_min -10
_diffrn_reflns_limit_l_max 6
_diffrn_reflns_limit_l_min -9
_diffrn_reflns_number 1944
_diffrn_reflns_theta_full 25
_diffrn_reflns_theta_max 28.99
_diffrn_reflns_theta_min 2.88
_exptl_absorpt_coefficient_mu 15.765
_exptl_absorpt_correction_T_max 0.7433
_exptl_absorpt_correction_T_min 0.5712
_exptl_absorpt_correction_type psi-scans
_exptl_crystal_colour Colorless
_exptl_crystal_density_diffrn 4.545
_exptl_crystal_description rod
_exptl_crystal_F_000 384
_exptl_crystal_size_max 0.04
_exptl_crystal_size_mid 0.02
_exptl_crystal_size_min 0.02
_refine_diff_density_max 0.568
_refine_diff_density_min -0.744
_refine_diff_density_rms 0.163
_refine_ls_abs_structure_details 'Flack H D (1983), Acta Cryst. A39, 876-881'
_refine_ls_abs_structure_Flack 0.00(3)
_refine_ls_extinction_coef 0.076(2)
_refine_ls_extinction_expression Fc^*^=kFc[1+0.001xFc^2^\l^3^/sin(2\q)]^-1/4^
_refine_ls_extinction_method SHELXL
_refine_ls_goodness_of_fit_ref 1.075
_refine_ls_matrix_type full
_refine_ls_number_parameters 102
_refine_ls_number_reflns 1269
_refine_ls_number_restraints 1
_refine_ls_restrained_S_all 1.075
_refine_ls_R_factor_all 0.0182
_refine_ls_R_factor_gt 0.0179
_refine_ls_shift/su_max 0.001
_refine_ls_shift/su_mean 0
_refine_ls_structure_factor_coef Fsqd
_refine_ls_weighting_details 'calc w=1/[\s^2^(Fo^2^)+(0.0254P)^2^+0.0000P] where P=(Fo^2^+2Fc^2^)/3'
_refine_ls_weighting_scheme calc
_refine_ls_wR_factor_gt 0.0435
_refine_ls_wR_factor_ref 0.0437
_reflns_number_gt 1252
_reflns_number_total 1269
_reflns_threshold_expression >2sigma(I)
_cod_data_source_file ic200511q_si_003_1.cif
_cod_data_source_block Zn2MoSeO7
_cod_original_sg_symbol_H-M 'P 21'
_cod_database_code 4325286

loop_
_symmetry_equiv_pos_as_xyz
'x, y, z'
'-x, y+1/2, -z'

loop_
_atom_site_label
_atom_site_type_symbol
_atom_site_fract_x
_atom_site_fract_y
_atom_site_fract_z
_atom_site_U_iso_or_equiv
_atom_site_adp_type
_atom_site_occupancy
_atom_site_symmetry_multiplicity
_atom_site_calc_flag
Se1 Se 0.54288(8) 0.24248(7) 0.38224(5) 0.01265(12) Uani 1 1 d
Mo1 Mo 0.07413(7) 0.53138(4) 0.01514(5) 0.01352(11) Uani 1 1 d
Zn1 Zn 0.93870(9) 0.54411(7) 0.49386(7) 0.01514(13) Uani 1 1 d
Zn2 Zn 0.53258(10) 0.36329(7) 0.77272(7) 0.01462(14) Uani 1 1 d
O1 O 0.7018(6) 0.0620(4) 0.3757(5) 0.0181(7) Uani 1 1 d
O2 O 0.7667(6) 0.3364(4) 0.5444(5) 0.0173(7) Uani 1 1 d
O3 O 0.8040(6) 0.5505(4) 0.8297(5) 0.0205(7) Uani 1 1 d
O4 O 0.3378(6) 0.2079(4) 0.5468(5) 0.0168(7) Uani 1 1 d
O5 O 0.2793(7) 0.3778(5) 0.9553(5) 0.0226(8) Uani 1 1 d
O6 O 0.2493(6) 0.7108(5) 0.0449(5) 0.0219(8) Uani 1 1 d
O7 O 0.9735(7) 0.4806(6) 0.2305(5) 0.0266(9) Uani 1 1 d

loop_
_atom_site_aniso_label
_atom_site_aniso_U_11
_atom_site_aniso_U_22
_atom_site_aniso_U_33
_atom_site_aniso_U_23
_atom_site_aniso_U_13
_atom_site_aniso_U_12
Se1 0.0123(2) 0.0121(2) 0.0136(2) 0.00007(16) 0.00219(14) 0.00086(18)
Mo1 0.01154(18) 0.0159(2) 0.01313(17) -0.00106(15) 0.00177(12) -0.00009(15)
Zn1 0.0113(2) 0.0152(3) 0.0188(2) -0.0006(2) 0.00183(17) -0.0005(2)
Zn2 0.0139(2) 0.0150(3) 0.0152(2) 0.0003(2) 0.00304(18) 0.0004(2)
O1 0.0149(15) 0.0132(19) 0.0256(17) -0.0035(14) 0.0010(12) 0.0022(13)
O2 0.0193(16) 0.0167(18) 0.0161(16) -0.0004(13) 0.0037(12) -0.0040(14)
O3 0.0177(16) 0.0157(19) 0.0260(16) -0.0036(15) -0.0039(12) 0.0010(14)
O4 0.0153(15) 0.018(2) 0.0186(15) -0.0042(13) 0.0093(12) -0.0034(13)
O5 0.0198(17) 0.025(2) 0.0247(19) 0.0063(15) 0.0090(14) 0.0074(16)
O6 0.0173(17) 0.022(2) 0.0251(18) -0.0049(15) -0.0001(13) -0.0057(14)
O7 0.0280(19) 0.035(3) 0.0186(18) -0.0045(14) 0.0112(15) -0.0051(17)

loop_
_atom_type_symbol
_atom_type_description
_atom_type_scat_dispersion_real
_atom_type_scat_dispersion_imag
_atom_type_scat_source
O O 0.0106 0.006 'International Tables Vol C Tables 4.2.6.8 and 6.1.1.4'
Zn Zn 0.2839 1.4301 'International Tables Vol C Tables 4.2.6.8 and 6.1.1.4'
Mo Mo -1.6832 0.6857 'International Tables Vol C Tables 4.2.6.8 and 6.1.1.4'
Se Se -0.0929 2.2259 'International Tables Vol C Tables 4.2.6.8 and 6.1.1.4'

loop_
_geom_angle_atom_site_label_1
_geom_angle_atom_site_label_2
_geom_angle_atom_site_label_3
_geom_angle
_geom_angle_site_symmetry_1
_geom_angle_site_symmetry_3
O2 Se1 O1 97.97(16) . .
O2 Se1 O4 92.16(15) . .
O1 Se1 O4 102.65(16) . .
O1 Se1 Zn2 113.31(11) . .
O6 Mo1 O7 108.43(19) . 1_455
O6 Mo1 O5 109.30(17) . 1_554
O7 Mo1 O5 108.0(2) 1_455 1_554
O6 Mo1 O3 110.54(17) . 1_454
O7 Mo1 O3 111.91(15) 1_455 1_454
O5 Mo1 O3 108.64(17) 1_554 1_454
O1 Zn1 O4 129.57(15) 2_756 2_656
O1 Zn1 O7 105.03(14) 2_756 .
O4 Zn1 O7 102.06(16) 2_656 .
O1 Zn1 O2 113.34(14) 2_756 .
O4 Zn1 O2 106.94(13) 2_656 .
O7 Zn1 O2 92.63(16) . .
O5 Zn2 O6 88.55(14) . 2_646
O5 Zn2 O3 108.40(15) . .
O6 Zn2 O3 92.59(14) 2_646 .
O5 Zn2 O2 172.25(13) . .
O6 Zn2 O2 95.65(13) 2_646 .
O3 Zn2 O2 77.97(13) . .
O5 Zn2 O4 104.06(13) . .
O6 Zn2 O4 104.85(16) 2_646 .
O3 Zn2 O4 143.37(13) . .
O2 Zn2 O4 68.59(11) . .
O5 Zn2 O1 84.35(13) . 2_656
O6 Zn2 O1 168.42(14) 2_646 2_656
O3 Zn2 O1 81.04(13) . 2_656
O2 Zn2 O1 92.48(12) . 2_656
O4 Zn2 O1 85.80(13) . 2_656
O5 Zn2 Se1 137.90(11) . .
O6 Zn2 Se1 107.81(11) 2_646 .
O3 Zn2 Se1 109.24(9) . .
O2 Zn2 Se1 34.44(9) . .
O4 Zn2 Se1 34.92(8) . .
O1 Zn2 Se1 83.51(9) 2_656 .
Se1 O1 Zn1 118.61(18) . 2_746
Se1 O1 Zn2 115.63(16) . 2_646
Zn1 O1 Zn2 125.70(16) 2_746 2_646
Se1 O2 Zn1 123.33(18) . .
Se1 O2 Zn2 99.16(14) . .
Zn1 O2 Zn2 110.92(15) . .
Mo1 O3 Zn2 120.47(19) 1_656 .
Se1 O4 Zn1 121.56(18) . 2_646
Se1 O4 Zn2 98.15(14) . .
Zn1 O4 Zn2 139.69(16) 2_646 .
Mo1 O5 Zn2 133.4(2) 1_556 .
Mo1 O6 Zn2 147.2(2) . 2_656
Mo1 O7 Zn1 148.2(3) 1_655 .

loop_
_geom_bond_atom_site_label_1
_geom_bond_atom_site_label_2
_geom_bond_distance
_geom_bond_site_symmetry_2
Se1 O2 1.705(3) .
Se1 O1 1.717(3) .
Se1 O4 1.721(3) .
Se1 Zn2 2.9768(6) .
Mo1 O6 1.744(4) .
Mo1 O7 1.749(3) 1_455
Mo1 O5 1.755(4) 1_554
Mo1 O3 1.789(3) 1_454
Zn1 O1 1.963(3) 2_756
Zn1 O4 1.968(3) 2_656
Zn1 O7 1.990(3) .
Zn1 O2 2.002(3) .
Zn2 O5 1.986(3) .
Zn2 O6 2.040(3) 2_646
Zn2 O3 2.099(3) .
Zn2 O2 2.184(3) .
Zn2 O4 2.197(3) .
Zn2 O1 2.227(3) 2_656
O1 Zn1 1.963(3) 2_746
O1 Zn2 2.227(3) 2_646
O3 Mo1 1.789(3) 1_656
O4 Zn1 1.968(3) 2_646
O5 Mo1 1.755(4) 1_556
O6 Zn2 2.040(3) 2_656
O7 Mo1 1.749(3) 1_655
